data_4034423
loop_
_publ_author_name
'O'Hara, Chelsea'
'Yang, Chou-Hsun'
'Francis, Andrew J.'
'Newell, Brian S.'
'Wang, Haobin'
'Resendiz, Marino J. E.'

_publ_section_title
;
 Photocycloaddition of <i>S</i>,<i>S</i>-Dioxo-benzothiophene-2-methanol,
 Reactivity in the Solid State and in Solution: Mechanistic Studies and
 Diastereoselective Formation of Cyclobutyl Rings.
;
_journal_issue 15
_journal_name_full 'The Journal of organic chemistry'
_journal_page_first 9714
_journal_page_last 9725
_journal_paper_doi 10.1021/acs.joc.9b01354
_journal_volume 84
_journal_year 2019
_chemical_formula_moiety 'C9 H7 Br O2 S'
_chemical_formula_sum 'C9 H7 Br O2 S'
_chemical_formula_weight 259.12
_chemical_name_common C9H7O2SBr
_space_group_crystal_system monoclinic
_space_group_IT_number 14
_space_group_name_Hall '-P 2yn'
_space_group_name_H-M_alt 'P 1 21/n 1'
_atom_sites_solution_hydrogens geom
_atom_sites_solution_primary direct
_atom_sites_solution_secondary difmap
_cell_angle_alpha 90
_cell_angle_beta 95.013(2)
_cell_angle_gamma 90
_cell_formula_units_Z 4
_cell_length_a 8.5494(4)
_cell_length_b 10.8559(5)
_cell_length_c 9.9111(5)
_cell_measurement_reflns_used 9723
_cell_measurement_temperature 100.(2)
_cell_measurement_theta_max 40.5426
_cell_measurement_theta_min 2.7888
_cell_volume 916.34(8)
_computing_cell_refinement 'SAINT V8.38A (Bruker AXS Inc., 2017)'
_computing_data_collection 'Bruker Instrument Service V6.2.6 (Bruker AXS Inc., 2017)'
_computing_data_reduction 'SAINT V8.38A (Bruker AXS Inc., 2017)'
_computing_molecular_graphics 'shelXle (C.B. Huebschle, rev 882)'
_computing_publication_material 'APEX3 v2018.1-0 (Bruker AXS Inc., 2017)'
_computing_structure_refinement 'SHELXL-2017/1 (Sheldrick, 2017)'
_computing_structure_solution 'SHELXT 2014/5 (Sheldrick, 2014)'
_diffrn_ambient_temperature 100.(2)
_diffrn_detector_area_resol_mean 10.4167
_diffrn_measured_fraction_theta_full 1.000
_diffrn_measured_fraction_theta_max 1.000
_diffrn_measurement_device_type 'Bruker D8 QUEST '
_diffrn_measurement_method '\f and \w scans'
_diffrn_radiation_monochromator 'curved graphite'
_diffrn_radiation_type 'Mo K\a'
_diffrn_radiation_wavelength 0.71073
_diffrn_reflns_av_R_equivalents 0.0398
_diffrn_reflns_av_unetI/netI 0.0236
_diffrn_reflns_limit_h_max 14
_diffrn_reflns_limit_h_min -14
_diffrn_reflns_limit_k_max 18
_diffrn_reflns_limit_k_min -18
_diffrn_reflns_limit_l_max 16
_diffrn_reflns_limit_l_min -16
_diffrn_reflns_number 38896
_diffrn_reflns_theta_full 36.31
_diffrn_reflns_theta_max 36.31
_diffrn_reflns_theta_min 2.79
_diffrn_source 'sealed tube'
_diffrn_source_type 'Siemans KFF Mo2K-90'
_exptl_absorpt_coefficient_mu 4.673
_exptl_absorpt_correction_T_max 0.69
_exptl_absorpt_correction_T_min 0.54
_exptl_absorpt_correction_type multi-scan
_exptl_absorpt_process_details
;
Krause, L., Herbst-Irmer, R., Sheldrick, G. M., Stalke, D. (2015).
"Comparison of silver and molybdenum microfocus X-ray sources for
single-crystal structure determination"
J. Appl. Cryst. 48, 3-10.
;
_exptl_crystal_colour 'clear colourless'
_exptl_crystal_density_diffrn 1.878
_exptl_crystal_density_method 'not measured'
_exptl_crystal_description block
_exptl_crystal_F_000 512
_exptl_crystal_size_max 0.174
_exptl_crystal_size_mid 0.166
_exptl_crystal_size_min 0.087
_refine_diff_density_max 0.490
_refine_diff_density_min -1.234
_refine_ls_extinction_method none
_refine_ls_goodness_of_fit_ref 1.073
_refine_ls_hydrogen_treatment constr
_refine_ls_matrix_type full
_refine_ls_number_parameters 118
_refine_ls_number_reflns 4442
_refine_ls_number_restraints 0
_refine_ls_restrained_S_all 1.073
_refine_ls_R_factor_all 0.0240
_refine_ls_R_factor_gt 0.0221
_refine_ls_shift/su_max 0.001
_refine_ls_shift/su_mean 0.000
_refine_ls_structure_factor_coef Fsqd
_refine_ls_weighting_details 'w=1/[\s^2^(Fo^2^)+(0.0268P)^2^+0.3562P] where P=(Fo^2^+2Fc^2^)/3'
_refine_ls_weighting_scheme calc
_refine_ls_wR_factor_gt 0.0569
_refine_ls_wR_factor_ref 0.0577
_reflns_number_gt 4155
_reflns_number_total 4442
_reflns_threshold_expression 'I > 2\s(I)'
_cod_data_source_file jo9b01354_si_004.cif
_cod_data_source_block mr03
_cod_depositor_comments
;
The following automatic conversions were performed:

data item '_exptl_absorpt_correction_type' value 'Multi-Scan' was
changed to 'multi-scan' in accordance with the
/home/data/users/saulius/crontab/automatic-downloads/current/ACS/lib/dictionaries/cif_core.dic
dictionary named 'cif_core.dic' version 2.4.2 last updated on
2011-04-26.

Automatic conversion script
Id: cif_fix_values 6909 2019-04-08 15:41:33Z antanas 
;
_cod_database_code 4034423

loop_
_space_group_symop_operation_xyz
'x, y, z'
'-x+1/2, y+1/2, -z+1/2'
'-x, -y, -z'
'x-1/2, -y-1/2, z-1/2'

loop_
_atom_site_type_symbol
_atom_site_label
_atom_site_fract_x
_atom_site_fract_y
_atom_site_fract_z
_atom_site_U_iso_or_equiv
_atom_site_adp_type
_atom_site_calc_flag
_atom_site_refinement_flags_adp
_atom_site_refinement_flags_posn
_atom_site_occupancy
Br Br1 0.95807(2) 0.44378(2) 0.17558(2) 0.01970(3) Uani d . . 1
S S1 0.54344(2) 0.34656(2) 0.20038(2) 0.01225(4) Uani d . . 1
O O1 0.65125(9) 0.26445(7) 0.27527(8) 0.01822(13) Uani d . . 1
O O2 0.46658(9) 0.30144(7) 0.07463(8) 0.01855(13) Uani d . . 1
C C1 0.40829(10) 0.40834(8) 0.30630(9) 0.01276(13) Uani d . . 1
C C2 0.30132(11) 0.34554(9) 0.37714(10) 0.01647(15) Uani d . . 1
H H2 0.289399 0.258752 0.369449 0.02 Uiso calc U R 1
C C3 0.21107(11) 0.41494(10) 0.46083(10) 0.01812(16) Uani d . . 1
H H3 0.136463 0.374881 0.511364 0.022 Uiso calc U R 1
C C4 0.22978(11) 0.54195(10) 0.47055(10) 0.01696(15) Uani d . . 1
H H4 0.166834 0.58765 0.527092 0.02 Uiso calc U R 1
C C5 0.33942(11) 0.60352(8) 0.39868(9) 0.01457(14) Uani d . . 1
H H5 0.35147 0.69031 0.406147 0.017 Uiso calc U R 1
C C6 0.43064(10) 0.53576(8) 0.31604(9) 0.01198(12) Uani d . . 1
C C7 0.55690(10) 0.58041(8) 0.23698(9) 0.01254(13) Uani d . . 1
H H7 0.584348 0.665015 0.232386 0.015 Uiso calc U R 1
C C8 0.63020(10) 0.49209(8) 0.17184(9) 0.01188(12) Uani d . . 1
C C9 0.75935(10) 0.50352(9) 0.08286(9) 0.01449(14) Uani d . . 1
H H9A 0.771084 0.590859 0.056838 0.017 Uiso calc U R 1
H H9AB 0.73383 0.455092 -0.000816 0.017 Uiso calc U R 1

loop_
_atom_site_aniso_label
_atom_site_aniso_U_11
_atom_site_aniso_U_22
_atom_site_aniso_U_33
_atom_site_aniso_U_12
_atom_site_aniso_U_13
_atom_site_aniso_U_23
Br1 0.01154(5) 0.02609(6) 0.02175(5) 0.00318(3) 0.00305(3) 0.00656(3)
S1 0.01217(8) 0.00930(8) 0.01521(9) 0.00064(6) 0.00085(6) 0.00011(6)
O1 0.0171(3) 0.0131(3) 0.0243(3) 0.0046(2) 0.0006(2) 0.0039(2)
O2 0.0209(3) 0.0153(3) 0.0189(3) -0.0015(2) -0.0013(2) -0.0046(2)
C1 0.0113(3) 0.0118(3) 0.0152(3) -0.0005(2) 0.0013(2) 0.0019(3)
C2 0.0140(3) 0.0161(3) 0.0193(4) -0.0026(3) 0.0013(3) 0.0052(3)
C3 0.0120(3) 0.0249(4) 0.0176(4) -0.0013(3) 0.0024(3) 0.0060(3)
C4 0.0125(3) 0.0237(4) 0.0150(3) 0.0026(3) 0.0032(3) 0.0020(3)
C5 0.0135(3) 0.0156(3) 0.0149(3) 0.0022(3) 0.0024(3) -0.0002(3)
C6 0.0107(3) 0.0119(3) 0.0135(3) 0.0004(2) 0.0018(2) 0.0009(2)
C7 0.0124(3) 0.0110(3) 0.0145(3) -0.0008(2) 0.0022(2) 0.0006(2)
C8 0.0108(3) 0.0114(3) 0.0136(3) -0.0001(2) 0.0016(2) 0.0009(2)
C9 0.0121(3) 0.0182(3) 0.0134(3) 0.0014(3) 0.0021(2) 0.0009(3)

loop_
_atom_type_symbol
_atom_type_description
_atom_type_scat_dispersion_real
_atom_type_scat_dispersion_imag
_atom_type_scat_source
C C 0.0033 0.0016 'International Tables Vol C Tables 4.2.6.8 and 6.1.1.4'
H H 0.0000 0.0000 'International Tables Vol C Tables 4.2.6.8 and 6.1.1.4'
Br Br -0.2901 2.4595 'International Tables Vol C Tables 4.2.6.8 and 6.1.1.4'
O O 0.0106 0.0060 'International Tables Vol C Tables 4.2.6.8 and 6.1.1.4'
S S 0.1246 0.1234 'International Tables Vol C Tables 4.2.6.8 and 6.1.1.4'

loop_
_geom_angle_atom_site_label_1
_geom_angle_atom_site_label_2
_geom_angle_atom_site_label_3
_geom_angle
O1 S1 O2 117.23(5)
O1 S1 C1 110.62(4)
O2 S1 C1 111.80(4)
O1 S1 C8 112.00(4)
O2 S1 C8 109.21(4)
C1 S1 C8 93.50(4)
C2 C1 C6 123.08(8)
C2 C1 S1 127.85(7)
C6 C1 S1 108.97(6)
C1 C2 C3 117.33(9)
C1 C2 H2 121.3
C3 C2 H2 121.3
C4 C3 C2 120.55(9)
C4 C3 H3 119.7
C2 C3 H3 119.7
C3 C4 C5 121.18(9)
C3 C4 H4 119.4
C5 C4 H4 119.4
C6 C5 C4 118.92(8)
C6 C5 H5 120.5
C4 C5 H5 120.5
C5 C6 C1 118.93(8)
C5 C6 C7 127.98(8)
C1 C6 C7 113.05(7)
C8 C7 C6 114.61(8)
C8 C7 H7 122.7
C6 C7 H7 122.7
C7 C8 C9 129.21(8)
C7 C8 S1 109.85(6)
C9 C8 S1 120.89(6)
C8 C9 Br1 110.67(6)
C8 C9 H9A 109.5
Br1 C9 H9A 109.5
C8 C9 H9AB 109.5
Br1 C9 H9AB 109.5
H9A C9 H9AB 108.1

loop_
_geom_bond_atom_site_label_1
_geom_bond_atom_site_label_2
_geom_bond_distance
Br1 C9 1.9694(9)
S1 O1 1.4407(7)
S1 O2 1.4429(8)
S1 C1 1.7604(9)
S1 C8 1.7784(8)
C1 C2 1.3807(12)
C1 C6 1.3986(12)
C2 C3 1.4010(15)
C2 H2 0.95
C3 C4 1.3905(15)
C3 H3 0.95
C4 C5 1.3962(13)
C4 H4 0.95
C5 C6 1.3899(12)
C5 H5 0.95
C6 C7 1.4704(12)
C7 C8 1.3415(12)
C7 H7 0.95
C8 C9 1.4773(12)
C9 H9A 0.99
C9 H9AB 0.99

loop_
_geom_hbond_atom_site_label_D
_geom_hbond_atom_site_label_H
_geom_hbond_atom_site_label_A
_geom_hbond_site_symmetry_A
_geom_hbond_distance_DH
_geom_hbond_distance_HA
_geom_hbond_distance_DA
_geom_hbond_angle_DHA
C7 H7 O1 2_655 0.95 2.51 3.2070(11) 130.1
C9 H9A O1 2_655 0.99 2.56 3.2244(12) 124.2
C9 H9A O2 3_665 0.99 2.59 3.1817(12) 118.0

loop_
_geom_torsion_atom_site_label_1
_geom_torsion_atom_site_label_2
_geom_torsion_atom_site_label_3
_geom_torsion_atom_site_label_4
_geom_torsion
O1 S1 C1 C2 -60.74(10)
O2 S1 C1 C2 71.87(9)
C8 S1 C1 C2 -175.83(9)
O1 S1 C1 C6 115.75(7)
O2 S1 C1 C6 -111.64(7)
C8 S1 C1 C6 0.66(7)
C6 C1 C2 C3 0.75(14)
S1 C1 C2 C3 176.79(7)
C1 C2 C3 C4 0.19(14)
C2 C3 C4 C5 -0.63(15)
C3 C4 C5 C6 0.13(14)
C4 C5 C6 C1 0.77(13)
C4 C5 C6 C7 -176.96(9)
C2 C1 C6 C5 -1.25(13)
S1 C1 C6 C5 -177.94(7)
C2 C1 C6 C7 176.81(8)
S1 C1 C6 C7 0.12(9)
C5 C6 C7 C8 176.65(9)
C1 C6 C7 C8 -1.19(11)
C6 C7 C8 C9 179.13(8)
C6 C7 C8 S1 1.64(10)
O1 S1 C8 C7 -115.24(7)
O2 S1 C8 C7 113.20(7)
C1 S1 C8 C7 -1.33(7)
O1 S1 C8 C9 67.02(8)
O2 S1 C8 C9 -64.54(8)
C1 S1 C8 C9 -179.08(7)
C7 C8 C9 Br1 106.67(10)
S1 C8 C9 Br1 -76.08(8)
